data_4104293
loop_
_publ_author_name
'S\'ebastien Graule'
'Mark Rudolph'
'Nicolas Vanthuyne'
'Jochen Autschbach'
'Christian Roussel'
'Jeanne Crassous'
'R\'egis R\'eau'

_publ_section_title
;
 Metal-Bis(helicene) Assemblies Incorporating \p-Conjugated
 Phosphole-Azahelicene Ligands: Impacting Chiroptical Properties by Metal
 Variation
;
_journal_name_full 'Journal of the American Chemical Society'
_journal_page_first 3183
_journal_page_last 3185
_journal_paper_doi 10.1021/ja809396f
_journal_volume 131
_journal_year 2009
_chemical_formula_moiety 'C45 H32 N P'
_chemical_formula_sum 'C45 H32 N P'
_chemical_formula_weight 617.69
_chemical_name_systematic
;
 ?
;
_space_group_IT_number 2
_symmetry_cell_setting triclinic
_symmetry_space_group_name_Hall '-P 1'
_symmetry_space_group_name_H-M 'P -1'
_atom_sites_solution_hydrogens geom
_atom_sites_solution_primary direct
_atom_sites_solution_secondary difmap
_audit_creation_method SHELXL-97
_cell_angle_alpha 78.216(10)
_cell_angle_beta 87.051(11)
_cell_angle_gamma 83.926(12)
_cell_formula_units_Z 2
_cell_length_a 9.701(2)
_cell_length_b 11.374(2)
_cell_length_c 14.341(2)
_cell_measurement_reflns_used 0
_cell_measurement_temperature 100(2)
_cell_measurement_theta_max 27.56
_cell_measurement_theta_min 1.45
_cell_volume 1539.6(5)
_computing_molecular_graphics 'Ortep-3 for Windows (Farrugia, 1997)'
_computing_publication_material 'WinGX publication routines (Farrugia, 1999)'
_computing_structure_refinement 'SHELXL-97 (Sheldrick, 1997)'
_computing_structure_solution 'SHELXS-86 (Sheldrick, 1986)'
_diffrn_ambient_temperature 100(2)
_diffrn_measured_fraction_theta_full 0.969
_diffrn_measured_fraction_theta_max 0.969
_diffrn_measurement_device_type CCD
_diffrn_measurement_method none
_diffrn_radiation_monochromator graphite
_diffrn_radiation_source 'fine-focus sealed tube'
_diffrn_radiation_type MoK\a
_diffrn_radiation_wavelength 0.71069
_diffrn_reflns_av_R_equivalents 0.0786
_diffrn_reflns_av_sigmaI/netI 0.1768
_diffrn_reflns_limit_h_max 12
_diffrn_reflns_limit_h_min -12
_diffrn_reflns_limit_k_max 14
_diffrn_reflns_limit_k_min -14
_diffrn_reflns_limit_l_max 18
_diffrn_reflns_limit_l_min -12
_diffrn_reflns_number 11764
_diffrn_reflns_theta_full 27.56
_diffrn_reflns_theta_max 27.56
_diffrn_reflns_theta_min 1.45
_diffrn_standards_decay_% none
_exptl_absorpt_coefficient_mu 0.126
_exptl_absorpt_correction_type none
_exptl_crystal_colour yellow
_exptl_crystal_density_diffrn 1.332
_exptl_crystal_density_method 'not measured'
_exptl_crystal_description block
_exptl_crystal_F_000 648
_exptl_crystal_size_max 0.08
_exptl_crystal_size_mid 0.04
_exptl_crystal_size_min 0.02
_refine_diff_density_max 0.451
_refine_diff_density_min -0.388
_refine_diff_density_rms 0.073
_refine_ls_extinction_method none
_refine_ls_goodness_of_fit_ref 1.022
_refine_ls_hydrogen_treatment constr
_refine_ls_matrix_type full
_refine_ls_number_parameters 424
_refine_ls_number_reflns 6896
_refine_ls_number_restraints 0
_refine_ls_restrained_S_all 1.022
_refine_ls_R_factor_all 0.1713
_refine_ls_R_factor_gt 0.0791
_refine_ls_shift/su_max 0.000
_refine_ls_shift/su_mean 0.000
_refine_ls_structure_factor_coef Fsqd
_refine_ls_weighting_details 'calc w=1/[\s^2^(Fo^2^)+(0.0641P)^2^+0.4630P] where P=(Fo^2^+2Fc^2^)/3'
_refine_ls_weighting_scheme calc
_refine_ls_wR_factor_gt 0.1615
_refine_ls_wR_factor_ref 0.1921
_reflns_number_gt 3479
_reflns_number_total 6896
_reflns_threshold_expression >2sigma(I)
_cod_data_source_file ja809396f_si_001.cif
_cod_data_source_block sg280_0m
_cod_original_cell_volume 1539.6(4)
_cod_original_sg_symbol_H-M P-1
_cod_database_code 4104293

loop_
_symmetry_equiv_pos_as_xyz
'x, y, z'
'-x, -y, -z'

loop_
_atom_site_label
_atom_site_type_symbol
_atom_site_fract_x
_atom_site_fract_y
_atom_site_fract_z
_atom_site_U_iso_or_equiv
_atom_site_adp_type
_atom_site_occupancy
_atom_site_symmetry_multiplicity
_atom_site_calc_flag
_atom_site_refinement_flags
P1 P 0.21985(9) 0.42315(9) 0.23426(8) 0.0219(3) Uani 1 1 d .
N1 N 0.4835(3) 0.1326(3) 0.2048(2) 0.0265(8) Uani 1 1 d .
C1 C 0.3067(3) 0.3000(3) 0.1838(3) 0.0239(9) Uani 1 1 d .
C2 C 0.2171(3) 0.2547(3) 0.1322(3) 0.0225(8) Uani 1 1 d .
C3 C 0.2482(4) 0.1451(4) 0.0879(3) 0.0290(9) Uani 1 1 d .
H3A H 0.2533 0.0735 0.1382 0.035 Uiso 1 1 calc R
H3B H 0.3383 0.1487 0.0554 0.035 Uiso 1 1 calc R
C4 C 0.1397(4) 0.1335(4) 0.0167(3) 0.0307(10) Uani 1 1 d .
H4A H 0.1507 0.1926 -0.0417 0.037 Uiso 1 1 calc R
H4B H 0.1540 0.0538 0.0012 0.037 Uiso 1 1 calc R
C5 C -0.0050(4) 0.1529(4) 0.0582(3) 0.0326(10) Uani 1 1 d .
H5A H -0.0145 0.0960 0.1180 0.039 Uiso 1 1 calc R
H5B H -0.0717 0.1381 0.0149 0.039 Uiso 1 1 calc R
C6 C -0.0358(3) 0.2803(3) 0.0753(3) 0.0264(9) Uani 1 1 d .
H6A H -0.0482 0.3354 0.0144 0.032 Uiso 1 1 calc R
H6B H -0.1223 0.2856 0.1119 0.032 Uiso 1 1 calc R
C7 C 0.0767(3) 0.3200(3) 0.1275(3) 0.0209(8) Uani 1 1 d .
C8 C 0.0623(3) 0.4125(3) 0.1747(3) 0.0219(8) Uani 1 1 d .
C9 C -0.0690(3) 0.4886(3) 0.1898(3) 0.0222(9) Uani 1 1 d .
C10 C -0.1629(3) 0.5314(3) 0.1177(3) 0.0269(9) Uani 1 1 d .
H10 H -0.1420 0.5171 0.0568 0.032 Uiso 1 1 calc R
C11 C -0.2887(4) 0.5960(3) 0.1366(3) 0.0302(10) Uani 1 1 d .
H11 H -0.3493 0.6272 0.0875 0.036 Uiso 1 1 calc R
C12 C -0.3229(3) 0.6136(3) 0.2259(3) 0.0302(10) Uani 1 1 d .
H12 H -0.4083 0.6537 0.2385 0.036 Uiso 1 1 calc R
C13 C -0.2306(4) 0.5718(4) 0.2980(3) 0.0322(10) Uani 1 1 d .
H13 H -0.2538 0.5843 0.3592 0.039 Uiso 1 1 calc R
C14 C -0.1034(4) 0.5114(3) 0.2799(3) 0.0247(9) Uani 1 1 d .
H14 H -0.0407 0.4860 0.3286 0.030 Uiso 1 1 calc R
C15 C 0.4471(3) 0.2466(3) 0.2125(3) 0.0228(9) Uani 1 1 d .
C16 C 0.5411(3) 0.3149(3) 0.2469(3) 0.0222(8) Uani 1 1 d .
H16 H 0.5165 0.3959 0.2481 0.027 Uiso 1 1 calc R
C17 C 0.6680(3) 0.2607(3) 0.2781(3) 0.0211(8) Uani 1 1 d .
H17 H 0.7301 0.3057 0.2993 0.025 Uiso 1 1 calc R
C18 C 0.7054(3) 0.1377(3) 0.2784(3) 0.0217(8) Uani 1 1 d .
C19 C 0.8351(3) 0.0703(3) 0.3131(3) 0.0229(9) Uani 1 1 d .
C20 C 0.9308(3) 0.1137(3) 0.3706(3) 0.0246(9) Uani 1 1 d .
C21 C 0.8952(3) 0.1947(3) 0.4348(3) 0.0226(9) Uani 1 1 d .
C22 C 0.7586(3) 0.2141(3) 0.4793(3) 0.0244(9) Uani 1 1 d .
C23 C 0.6553(4) 0.1333(3) 0.4834(3) 0.0281(9) Uani 1 1 d .
H23 H 0.6733 0.0666 0.4549 0.034 Uiso 1 1 calc R
C24 C 0.5281(4) 0.1522(4) 0.5293(3) 0.0332(10) Uani 1 1 d .
H24 H 0.4629 0.0970 0.5327 0.040 Uiso 1 1 calc R
C25 C 0.4975(4) 0.2513(4) 0.5698(3) 0.0389(11) Uani 1 1 d .
H25 H 0.4101 0.2654 0.5974 0.047 Uiso 1 1 calc R
C26 C 0.5957(4) 0.3302(4) 0.5697(3) 0.0362(11) Uani 1 1 d .
H26 H 0.5736 0.3974 0.5972 0.043 Uiso 1 1 calc R
C27 C 0.7288(4) 0.3108(4) 0.5288(3) 0.0289(9) Uani 1 1 d .
C28 C 0.8381(4) 0.3799(4) 0.5428(3) 0.0329(10) Uani 1 1 d .
H28 H 0.8184 0.4479 0.5696 0.040 Uiso 1 1 calc R
C29 C 0.9701(4) 0.3464(4) 0.5170(3) 0.0327(10) Uani 1 1 d .
H29 H 1.0414 0.3850 0.5347 0.039 Uiso 1 1 calc R
C30 C 1.0037(4) 0.2539(3) 0.4636(3) 0.0274(9) Uani 1 1 d .
C31 C 1.1444(4) 0.2186(4) 0.4421(3) 0.0340(10) Uani 1 1 d .
H31 H 1.2140 0.2597 0.4592 0.041 Uiso 1 1 calc R
C32 C 1.1776(4) 0.1272(4) 0.3976(3) 0.0325(10) Uani 1 1 d .
H32 H 1.2707 0.1011 0.3889 0.039 Uiso 1 1 calc R
C33 C 1.0742(4) 0.0681(4) 0.3629(3) 0.0296(10) Uani 1 1 d .
C34 C 1.1103(4) -0.0348(4) 0.3221(3) 0.0318(10) Uani 1 1 d .
H34 H 1.2033 -0.0634 0.3171 0.038 Uiso 1 1 calc R
C35 C 1.0138(4) -0.0922(4) 0.2907(3) 0.0308(10) Uani 1 1 d .
H35 H 1.0379 -0.1669 0.2743 0.037 Uiso 1 1 calc R
C36 C 0.8741(4) -0.0387(3) 0.2823(3) 0.0267(9) Uani 1 1 d .
C37 C 0.7772(4) -0.0925(3) 0.2374(3) 0.0300(10) Uani 1 1 d .
H37 H 0.8037 -0.1672 0.2216 0.036 Uiso 1 1 calc R
C38 C 0.6484(4) -0.0397(3) 0.2168(3) 0.0304(10) Uani 1 1 d .
H38 H 0.5850 -0.0798 0.1918 0.036 Uiso 1 1 calc R
C39 C 0.6107(3) 0.0793(3) 0.2342(3) 0.0255(9) Uani 1 1 d .
C40 C 0.2814(3) 0.5612(3) 0.1602(3) 0.0215(8) Uani 1 1 d .
C41 C 0.3392(4) 0.5659(4) 0.0697(3) 0.0267(9) Uani 1 1 d .
H41 H 0.3517 0.4961 0.0447 0.032 Uiso 1 1 calc R
C42 C 0.3786(4) 0.6724(4) 0.0159(3) 0.0321(10) Uani 1 1 d .
H42 H 0.4176 0.6734 -0.0449 0.039 Uiso 1 1 calc R
C43 C 0.3611(4) 0.7783(4) 0.0507(3) 0.0340(10) Uani 1 1 d .
H43 H 0.3867 0.8501 0.0135 0.041 Uiso 1 1 calc R
C44 C 0.3054(4) 0.7754(4) 0.1411(3) 0.0339(10) Uani 1 1 d .
H44 H 0.2958 0.8449 0.1665 0.041 Uiso 1 1 calc R
C45 C 0.2632(4) 0.6674(3) 0.1949(3) 0.0293(10) Uani 1 1 d .
H45 H 0.2222 0.6667 0.2551 0.035 Uiso 1 1 calc R

loop_
_atom_site_aniso_label
_atom_site_aniso_U_11
_atom_site_aniso_U_22
_atom_site_aniso_U_33
_atom_site_aniso_U_23
_atom_site_aniso_U_13
_atom_site_aniso_U_12
P1 0.0216(4) 0.0250(6) 0.0207(6) -0.0081(5) -0.0022(4) -0.0020(4)
N1 0.0279(15) 0.026(2) 0.027(2) -0.0101(17) 0.0008(15) -0.0016(13)
C1 0.0215(16) 0.022(2) 0.027(2) -0.0051(19) 0.0011(17) 0.0016(14)
C2 0.0267(17) 0.021(2) 0.019(2) -0.0019(18) 0.0024(17) -0.0050(14)
C3 0.0321(19) 0.028(2) 0.029(2) -0.010(2) -0.0020(19) -0.0038(16)
C4 0.039(2) 0.027(2) 0.033(3) -0.018(2) -0.004(2) -0.0084(16)
C5 0.0341(19) 0.030(2) 0.038(3) -0.012(2) -0.010(2) -0.0102(16)
C6 0.0260(17) 0.031(2) 0.023(2) -0.007(2) 0.0010(18) -0.0047(15)
C7 0.0292(17) 0.023(2) 0.0121(19) -0.0064(18) -0.0034(17) -0.0026(14)
C8 0.0218(16) 0.025(2) 0.017(2) -0.0012(18) -0.0006(16) -0.0021(14)
C9 0.0234(16) 0.022(2) 0.022(2) -0.0051(18) 0.0017(17) -0.0066(14)
C10 0.0279(18) 0.028(2) 0.026(2) -0.006(2) -0.0025(19) -0.0066(15)
C11 0.0235(17) 0.029(2) 0.041(3) -0.011(2) -0.010(2) -0.0035(15)
C12 0.0204(17) 0.026(2) 0.046(3) -0.014(2) 0.000(2) 0.0030(14)
C13 0.033(2) 0.035(3) 0.031(3) -0.017(2) 0.004(2) 0.0007(17)
C14 0.0304(18) 0.024(2) 0.022(2) -0.0086(19) -0.0070(18) -0.0017(15)
C15 0.0232(17) 0.030(2) 0.015(2) -0.0063(19) 0.0016(17) -0.0020(15)
C16 0.0253(17) 0.020(2) 0.021(2) -0.0040(18) 0.0011(17) -0.0023(14)
C17 0.0267(17) 0.018(2) 0.021(2) -0.0070(18) -0.0003(17) -0.0071(14)
C18 0.0255(17) 0.021(2) 0.019(2) -0.0058(18) 0.0037(17) -0.0032(14)
C19 0.0261(17) 0.026(2) 0.017(2) -0.0058(18) 0.0006(17) 0.0012(14)
C20 0.0248(17) 0.026(2) 0.019(2) 0.0011(19) 0.0004(18) 0.0015(15)
C21 0.0243(17) 0.022(2) 0.017(2) 0.0047(18) -0.0029(17) -0.0015(14)
C22 0.0266(17) 0.027(2) 0.020(2) -0.0056(19) -0.0067(18) 0.0002(15)
C23 0.0310(18) 0.027(2) 0.028(2) -0.009(2) -0.0017(19) -0.0030(15)
C24 0.0235(17) 0.035(3) 0.043(3) -0.013(2) 0.002(2) -0.0050(15)
C25 0.0268(19) 0.056(3) 0.037(3) -0.021(3) 0.007(2) -0.0006(18)
C26 0.043(2) 0.039(3) 0.033(3) -0.025(2) 0.000(2) 0.0003(18)
C27 0.036(2) 0.033(2) 0.019(2) -0.009(2) -0.0024(19) -0.0025(16)
C28 0.046(2) 0.028(2) 0.029(3) -0.011(2) -0.005(2) -0.0059(18)
C29 0.041(2) 0.034(3) 0.025(2) -0.002(2) -0.010(2) -0.0156(18)
C30 0.0320(19) 0.028(2) 0.019(2) 0.0034(19) -0.0023(18) -0.0031(16)
C31 0.031(2) 0.037(3) 0.029(3) 0.009(2) -0.008(2) -0.0090(17)
C32 0.0242(18) 0.039(3) 0.028(2) 0.004(2) -0.0020(19) 0.0009(16)
C33 0.0282(18) 0.035(3) 0.020(2) 0.006(2) -0.0013(18) 0.0036(16)
C34 0.0241(17) 0.039(3) 0.027(2) -0.002(2) 0.0039(19) 0.0105(16)
C35 0.038(2) 0.025(2) 0.027(2) -0.005(2) 0.004(2) 0.0083(16)
C36 0.0345(19) 0.030(2) 0.015(2) -0.0077(19) 0.0040(19) 0.0011(16)
C37 0.040(2) 0.021(2) 0.029(2) -0.009(2) 0.001(2) 0.0042(16)
C38 0.041(2) 0.024(2) 0.030(3) -0.013(2) -0.003(2) -0.0048(16)
C39 0.0276(18) 0.025(2) 0.023(2) -0.0031(19) -0.0002(18) -0.0019(15)
C40 0.0182(16) 0.028(2) 0.020(2) -0.0071(18) -0.0064(16) -0.0004(14)
C41 0.0287(18) 0.032(2) 0.024(2) -0.015(2) -0.0017(18) -0.0049(15)
C42 0.0311(19) 0.042(3) 0.022(2) -0.004(2) 0.0049(19) -0.0028(17)
C43 0.0258(18) 0.028(2) 0.042(3) 0.007(2) -0.002(2) 0.0008(15)
C44 0.043(2) 0.022(2) 0.035(3) -0.006(2) 0.003(2) 0.0020(17)
C45 0.0329(19) 0.030(2) 0.025(2) -0.009(2) 0.0079(19) -0.0013(16)

loop_
_atom_type_symbol
_atom_type_description
_atom_type_scat_dispersion_real
_atom_type_scat_dispersion_imag
_atom_type_scat_source
C C 0.0033 0.0016 'International Tables Vol C Tables 4.2.6.8 and 6.1.1.4'
H H 0.0000 0.0000 'International Tables Vol C Tables 4.2.6.8 and 6.1.1.4'
N N 0.0061 0.0033 'International Tables Vol C Tables 4.2.6.8 and 6.1.1.4'
P P 0.1023 0.0942 'International Tables Vol C Tables 4.2.6.8 and 6.1.1.4'

loop_
_geom_angle_atom_site_label_1
_geom_angle_atom_site_label_2
_geom_angle_atom_site_label_3
_geom_angle
C8 P1 C1 90.05(17)
C8 P1 C40 101.14(16)
C1 P1 C40 105.09(17)
C15 N1 C39 119.3(3)
C2 C1 C15 127.0(3)
C2 C1 P1 111.0(3)
C15 C1 P1 121.1(3)
C1 C2 C7 113.5(3)
C1 C2 C3 126.1(3)
C7 C2 C3 120.3(3)
C2 C3 C4 113.6(3)
C5 C4 C3 110.5(3)
C4 C5 C6 111.2(3)
C7 C6 C5 113.4(3)
C8 C7 C2 113.7(3)
C8 C7 C6 125.9(3)
C2 C7 C6 120.4(3)
C7 C8 C9 126.4(3)
C7 C8 P1 111.6(2)
C9 C8 P1 121.5(3)
C14 C9 C10 118.4(3)
C14 C9 C8 119.3(3)
C10 C9 C8 122.1(3)
C9 C10 C11 120.2(4)
C12 C11 C10 120.6(4)
C11 C12 C13 119.7(3)
C12 C13 C14 120.5(4)
C13 C14 C9 120.5(4)
N1 C15 C16 121.0(3)
N1 C15 C1 117.9(3)
C16 C15 C1 121.1(3)
C17 C16 C15 119.7(3)
C16 C17 C18 120.7(3)
C17 C18 C39 115.7(3)
C17 C18 C19 125.2(3)
C39 C18 C19 118.9(3)
C36 C19 C18 117.1(3)
C36 C19 C20 118.6(3)
C18 C19 C20 124.0(3)
C21 C20 C33 117.5(3)
C21 C20 C19 126.4(3)
C33 C20 C19 116.1(3)
C30 C21 C20 118.0(3)
C30 C21 C22 116.9(3)
C20 C21 C22 124.9(3)
C23 C22 C27 117.2(3)
C23 C22 C21 122.6(3)
C27 C22 C21 119.9(3)
C24 C23 C22 121.1(4)
C25 C24 C23 120.6(4)
C24 C25 C26 120.3(4)
C25 C26 C27 121.0(4)
C26 C27 C22 119.4(3)
C26 C27 C28 121.1(4)
C22 C27 C28 119.2(3)
C29 C28 C27 120.0(4)
C28 C29 C30 122.3(3)
C31 C30 C29 120.0(4)
C31 C30 C21 120.5(4)
C29 C30 C21 119.5(3)
C32 C31 C30 120.5(4)
C31 C32 C33 121.7(3)
C34 C33 C32 121.2(3)
C34 C33 C20 119.8(4)
C32 C33 C20 119.1(4)
C35 C34 C33 121.7(3)
C34 C35 C36 120.0(4)
C19 C36 C37 120.4(3)
C19 C36 C35 120.2(4)
C37 C36 C35 119.3(4)
C38 C37 C36 122.6(4)
C37 C38 C39 118.9(3)
N1 C39 C18 123.1(3)
N1 C39 C38 116.6(3)
C18 C39 C38 120.3(3)
C41 C40 C45 118.0(4)
C41 C40 P1 123.3(3)
C45 C40 P1 118.7(3)
C42 C41 C40 121.0(4)
C41 C42 C43 121.1(4)
C44 C43 C42 118.9(4)
C43 C44 C45 119.8(4)
C40 C45 C44 121.2(4)

loop_
_geom_bond_atom_site_label_1
_geom_bond_atom_site_label_2
_geom_bond_distance
P1 C8 1.815(4)
P1 C1 1.816(4)
P1 C40 1.844(4)
N1 C15 1.333(5)
N1 C39 1.363(5)
C1 C2 1.373(5)
C1 C15 1.474(5)
C2 C7 1.478(5)
C2 C3 1.507(5)
C3 C4 1.538(5)
C4 C5 1.508(5)
C5 C6 1.515(5)
C6 C7 1.511(5)
C7 C8 1.355(5)
C8 C9 1.494(5)
C9 C14 1.387(5)
C9 C10 1.390(5)
C10 C11 1.401(5)
C11 C12 1.355(6)
C12 C13 1.379(6)
C13 C14 1.386(5)
C15 C16 1.426(5)
C16 C17 1.371(5)
C17 C18 1.406(5)
C18 C39 1.432(5)
C18 C19 1.457(5)
C19 C36 1.409(5)
C19 C20 1.458(5)
C20 C21 1.437(5)
C20 C33 1.440(5)
C21 C30 1.429(5)
C21 C22 1.455(5)
C22 C23 1.421(5)
C22 C27 1.424(5)
C23 C24 1.386(5)
C24 C25 1.369(5)
C25 C26 1.376(6)
C26 C27 1.406(5)
C27 C28 1.430(5)
C28 C29 1.352(5)
C29 C30 1.424(5)
C30 C31 1.418(5)
C31 C32 1.332(6)
C32 C33 1.427(5)
C33 C34 1.416(5)
C34 C35 1.342(5)
C35 C36 1.426(5)
C36 C37 1.421(5)
C37 C38 1.348(5)
C38 C39 1.432(5)
C40 C41 1.380(5)
C40 C45 1.390(5)
C41 C42 1.377(5)
C42 C43 1.387(6)
C43 C44 1.374(6)
C44 C45 1.399(5)
